data_7204526
loop_
_publ_author_name
'House, David'
'Kerr, Fraser'
'Warren, Stuart'

_publ_section_title
;
 Scope and limitation of the [1,2]-phenylsulfanyl (PhS) migration in
 the synthesis of tetrahydrofurans and tetrahydropyrans from common
 triol precursors
;
_journal_issue 23
_journal_name_full 'Journal of the Chemical Society, Perkin Transactions 1'
_journal_page_first 2652
_journal_paper_doi 10.1039/b208558e
_journal_year 2002
_chemical_formula_sum 'C20 H34 O3 S Si'
_chemical_formula_weight 382.62
_chemical_name_systematic
; 
? 
;
_space_group_IT_number 2
_symmetry_cell_setting triclinic
_symmetry_space_group_name_Hall '-P 1'
_symmetry_space_group_name_H-M 'P -1'
_atom_sites_solution_hydrogens geom
_atom_sites_solution_primary direct
_atom_sites_solution_secondary difmap
_audit_creation_method SHELXL
_cell_angle_alpha 91.37(3)
_cell_angle_beta 97.96(2)
_cell_angle_gamma 87.39(2)
_cell_formula_units_Z 2
_cell_length_a 10.820(3)
_cell_length_b 13.543(4)
_cell_length_c 7.720(2)
_cell_measurement_reflns_used 25
_cell_measurement_temperature 230(2)
_cell_measurement_theta_max 20
_cell_measurement_theta_min 10
_cell_volume 1119.0(5)
_computing_structure_refinement 'SHELXL-93 (Sheldrick, 1993)'
_computing_structure_solution teXsan
_diffrn_ambient_temperature 230(2)
_diffrn_measurement_device AFC7R
_diffrn_measurement_method 'omega/2theta scans'
_diffrn_radiation_monochromator graphite
_diffrn_radiation_source 'fine-focus sealed tube'
_diffrn_radiation_type MoK\a
_diffrn_radiation_wavelength 0.71069
_diffrn_reflns_av_R_equivalents 0.0415
_diffrn_reflns_av_sigmaI/netI 0.1059
_diffrn_reflns_limit_h_max 12
_diffrn_reflns_limit_h_min 0
_diffrn_reflns_limit_k_max 16
_diffrn_reflns_limit_k_min -16
_diffrn_reflns_limit_l_max 9
_diffrn_reflns_limit_l_min -9
_diffrn_reflns_number 6366
_diffrn_reflns_theta_max 25.01
_diffrn_reflns_theta_min 2.66
_diffrn_standards_decay_% +0.1%
_diffrn_standards_interval_count 200
_diffrn_standards_number 3
_exptl_absorpt_coefficient_mu 0.213
_exptl_absorpt_correction_T_max 1.000
_exptl_absorpt_correction_T_min 0.915
_exptl_absorpt_correction_type empirical
_exptl_crystal_colour colourless
_exptl_crystal_density_diffrn 1.136
_exptl_crystal_F_000 416
_exptl_crystal_size_max 0.30
_exptl_crystal_size_mid 0.18
_exptl_crystal_size_min 0.10
_refine_diff_density_max 0.251
_refine_diff_density_min -0.241
_refine_diff_density_rms 0.053
_refine_ls_extinction_method none
_refine_ls_goodness_of_fit_all 1.019
_refine_ls_goodness_of_fit_obs 1.122
_refine_ls_matrix_type full
_refine_ls_number_parameters 237
_refine_ls_number_reflns 3924
_refine_ls_number_restraints 0
_refine_ls_restrained_S_all 1.019
_refine_ls_restrained_S_obs 1.122
_refine_ls_R_factor_all 0.1327
_refine_ls_R_factor_obs 0.0620
_refine_ls_shift/esd_max 0.052
_refine_ls_shift/esd_mean 0.004
_refine_ls_structure_factor_coef Fsqd
_refine_ls_weighting_details 'w=1/[\s^2^(Fo^2^)+(0.0538P)^2^+0.0762P] where P=(Fo^2^+2Fc^2^)/3'
_refine_ls_weighting_scheme calc
_refine_ls_wR_factor_all 0.1359
_refine_ls_wR_factor_obs 0.1102
_reflns_number_observed 2219
_reflns_number_total 3924
_reflns_observed_criterion >2sigma(I)
_cod_data_source_file b208558e.txt
_cod_data_source_block sw9902
_cod_depositor_comments
;
The following automatic conversions were performed:
'_symmetry_cell_setting' value 'Triclinic' changed to 'triclinic'
according to '/home/saulius/struct/CIF-dictionaries/cif_core.dic'
dictionary named 'cif_core.dic' version 2.4.1 from 2010-06-29.

Automatic conversion script
Id: cif_fix_enum 1527 2010-12-29 10:47:43Z saulius 

The following automatic conversions were performed:

'_refine_ls_weighting_scheme' value 'calc
w=1/[\s^2^(Fo^2^)+(0.0538P)^2^+0.0762P] where P=(Fo^2^+2Fc^2^)/3' was
changed to 'calc'. New tag '_refine_ls_weighting_details' was
created. The value of the new tag was set to
'w=1/[\s^2^(Fo^2^)+(0.0538P)^2^+0.0762P] where P=(Fo^2^+2Fc^2^)/3'.

Automatic conversion script
Id: cif_fix_values 3143 2015-03-26 13:38:13Z robertas 
;
_cod_original_sg_symbol_H-M P-1
_cod_database_code 7204526

loop_
_symmetry_equiv_pos_as_xyz
'x, y, z'
'-x, -y, -z'

loop_
_atom_site_aniso_label
_atom_site_aniso_U_11
_atom_site_aniso_U_22
_atom_site_aniso_U_33
_atom_site_aniso_U_23
_atom_site_aniso_U_13
_atom_site_aniso_U_12
S1 0.0557(7) 0.0381(5) 0.0475(6) -0.0043(5) 0.0034(5) 0.0014(5)
Si1 0.0393(6) 0.0329(6) 0.0370(6) 0.0051(4) 0.0031(5) 0.0008(4)
O1 0.0394(14) 0.0319(12) 0.0331(14) 0.0077(10) 0.0036(11) 0.0001(10)
O2 0.049(2) 0.0373(14) 0.040(2) 0.0105(13) -0.0011(12) -0.0138(12)
O3 0.0434(15) 0.0304(15) 0.061(2) 0.0012(12) 0.0053(12) -0.0039(11)
C1 0.039(2) 0.056(2) 0.054(3) 0.015(2) 0.001(2) -0.008(2)
C2 0.032(2) 0.035(2) 0.034(2) 0.001(2) 0.005(2) -0.007(2)
C3 0.038(2) 0.031(2) 0.034(2) 0.005(2) 0.002(2) -0.007(2)
C4 0.032(2) 0.029(2) 0.047(2) 0.010(2) -0.001(2) -0.004(2)
C5 0.040(2) 0.030(2) 0.033(2) 0.006(2) 0.012(2) -0.004(2)
C6 0.031(2) 0.036(2) 0.041(2) 0.004(2) 0.005(2) -0.006(2)
C7 0.055(3) 0.049(2) 0.061(3) 0.009(2) 0.008(2) -0.020(2)
C8 0.034(2) 0.060(2) 0.053(3) -0.007(2) 0.007(2) -0.007(2)
C9 0.070(3) 0.039(2) 0.052(3) -0.001(2) -0.004(2) -0.004(2)
C10 0.060(3) 0.064(3) 0.072(3) 0.008(2) 0.021(2) 0.015(2)
C11 0.044(2) 0.035(2) 0.042(2) 0.005(2) -0.001(2) -0.008(2)
C12 0.078(3) 0.075(3) 0.048(3) 0.003(2) 0.018(2) -0.011(2)
C13 0.088(3) 0.058(3) 0.054(3) 0.022(2) -0.002(2) -0.007(2)
C14 0.074(3) 0.080(3) 0.046(3) 0.000(2) -0.009(2) -0.026(3)
C15 0.040(2) 0.044(2) 0.031(2) -0.006(2) 0.004(2) 0.000(2)
C16 0.040(2) 0.074(3) 0.042(2) 0.010(2) 0.002(2) -0.007(2)
C17 0.060(3) 0.078(3) 0.051(3) 0.019(2) 0.007(2) -0.018(2)
C18 0.068(3) 0.060(3) 0.038(3) 0.010(2) 0.007(2) 0.006(2)
C19 0.046(3) 0.072(3) 0.041(3) 0.004(2) -0.001(2) 0.005(2)
C20 0.043(2) 0.057(3) 0.045(2) -0.006(2) 0.001(2) -0.009(2)

loop_
_atom_site_label
_atom_site_type_symbol
_atom_site_fract_x
_atom_site_fract_y
_atom_site_fract_z
_atom_site_U_iso_or_equiv
_atom_site_thermal_displace_type
_atom_site_occupancy
_atom_site_calc_flag
_atom_site_refinement_flags
_atom_site_disorder_group
S1 S 0.25020(9) 0.23178(6) 0.20469(13) 0.0477(3) Uani 1 d . .
Si1 Si 0.72492(9) 0.12581(7) 0.82170(13) 0.0366(3) Uani 1 d . .
O1 O 0.6852(2) 0.24282(14) 0.7833(3) 0.0348(6) Uani 1 d . .
O2 O 0.5760(2) 0.3889(2) 0.3968(3) 0.0423(7) Uani 1 d . .
H2O H 0.6012(34) 0.4384(25) 0.4141(50) 0.051 Uiso 1 d . .
O3 O 0.3225(2) 0.4275(2) 0.5149(3) 0.0450(6) Uani 1 d . .
C1 C 0.8056(3) 0.3540(3) 0.6444(5) 0.0498(10) Uani 1 d . .
H1A H 0.8809(3) 0.3125(3) 0.6715(26) 0.060 Uiso 1 calc R .
H1B H 0.7989(9) 0.4012(10) 0.7395(17) 0.060 Uiso 1 calc R .
H1C H 0.8092(11) 0.3892(11) 0.5374(9) 0.060 Uiso 1 calc R .
C2 C 0.6933(3) 0.2905(2) 0.6208(4) 0.0336(8) Uani 1 d . .
H2 H 0.7045(3) 0.2391(2) 0.5302(4) 0.040 Uiso 1 calc R .
C3 C 0.5717(3) 0.3491(2) 0.5661(4) 0.0343(8) Uani 1 d . .
H3 H 0.5618(3) 0.4035(2) 0.6516(4) 0.041 Uiso 1 calc R .
C4 C 0.4588(3) 0.2845(2) 0.5496(5) 0.0363(9) Uani 1 d . .
H4A H 0.4693(3) 0.2319(2) 0.4628(5) 0.044 Uiso 1 calc R .
H4B H 0.4568(3) 0.2530(2) 0.6621(5) 0.044 Uiso 1 calc R .
C5 C 0.3356(3) 0.3388(2) 0.4973(4) 0.0336(8) Uani 1 d . .
C6 C 0.2223(3) 0.2793(2) 0.4235(4) 0.0358(8) Uani 1 d . .
C7 C 0.2154(3) 0.1866(3) 0.5317(5) 0.0544(11) Uani 1 d . .
H7A H 0.1435(11) 0.1499(8) 0.4826(16) 0.065 Uiso 1 calc R .
H7B H 0.2074(19) 0.2060(3) 0.6516(8) 0.065 Uiso 1 calc R .
H7C H 0.2909(9) 0.1454(8) 0.5295(22) 0.065 Uiso 1 calc R .
C8 C 0.1031(3) 0.3418(3) 0.4136(5) 0.0487(10) Uani 1 d . .
H8A H 0.0340(4) 0.3039(5) 0.3583(23) 0.058 Uiso 1 calc R .
H8B H 0.1100(7) 0.4000(8) 0.3454(22) 0.058 Uiso 1 calc R .
H8C H 0.0883(10) 0.3618(12) 0.5307(5) 0.058 Uiso 1 calc R .
C9 C 0.6060(4) 0.0465(2) 0.7013(5) 0.0546(11) Uani 1 d . .
H9A H 0.6042(13) 0.0547(11) 0.5765(5) 0.066 Uiso 1 calc R .
H9B H 0.5247(5) 0.0652(10) 0.7340(20) 0.066 Uiso 1 calc R .
H9C H 0.6268(11) -0.0221(3) 0.7304(21) 0.066 Uiso 1 calc R .
C10 C 0.8778(4) 0.0911(3) 0.7500(6) 0.0644(12) Uani 1 d . .
H10A H 0.8736(7) 0.1031(15) 0.6259(8) 0.077 Uiso 1 calc R .
H10B H 0.8979(10) 0.0216(5) 0.7720(27) 0.077 Uiso 1 calc R .
H10C H 0.9420(5) 0.1306(12) 0.8146(21) 0.077 Uiso 1 calc R .
C11 C 0.7312(3) 0.1151(2) 1.0643(4) 0.0406(9) Uani 1 d . .
C12 C 0.6074(4) 0.1535(3) 1.1184(5) 0.0659(12) Uani 1 d . .
H12A H 0.5400(4) 0.1162(11) 1.0564(22) 0.079 Uiso 1 calc R .
H12B H 0.5939(10) 0.2228(5) 1.0900(27) 0.079 Uiso 1 calc R .
H12C H 0.6095(8) 0.1458(15) 1.2434(7) 0.079 Uiso 1 calc R .
C13 C 0.7542(4) 0.0074(3) 1.1187(5) 0.0672(12) Uani 1 d . .
H13A H 0.8323(11) -0.0182(6) 1.0832(27) 0.081 Uiso 1 calc R .
H13B H 0.6863(11) -0.0315(4) 1.0626(24) 0.081 Uiso 1 calc R .
H13C H 0.7587(21) 0.0033(3) 1.2447(6) 0.081 Uiso 1 calc R .
C14 C 0.8357(4) 0.1766(3) 1.1589(5) 0.0677(12) Uani 1 d . .
H14A H 0.9151(5) 0.1525(11) 1.1261(23) 0.081 Uiso 1 calc R .
H14B H 0.8376(14) 0.1711(14) 1.2843(5) 0.081 Uiso 1 calc R .
H14C H 0.8206(12) 0.2453(4) 1.1264(23) 0.081 Uiso 1 calc R .
C15 C 0.2348(3) 0.3397(2) 0.0755(4) 0.0386(9) Uani 1 d . .
C16 C 0.3353(3) 0.3986(3) 0.0703(5) 0.0523(10) Uani 1 d . .
H16 H 0.4130(3) 0.3825(3) 0.1361(5) 0.063 Uiso 1 calc R .
C17 C 0.3202(4) 0.4818(3) -0.0331(5) 0.0622(12) Uani 1 d . .
H17 H 0.3880(4) 0.5223(3) -0.0366(5) 0.075 Uiso 1 calc R .
C18 C 0.2077(4) 0.5055(3) -0.1299(5) 0.0553(11) Uani 1 d . .
H18 H 0.1986(4) 0.5620(3) -0.1996(5) 0.066 Uiso 1 calc R .
C19 C 0.1081(4) 0.4468(3) -0.1256(5) 0.0537(11) Uani 1 d . .
H19 H 0.0308(4) 0.4632(3) -0.1923(5) 0.064 Uiso 1 calc R .
C20 C 0.1215(3) 0.3640(3) -0.0234(5) 0.0484(10) Uani 1 d . .
H20 H 0.0532(3) 0.3239(3) -0.0209(5) 0.058 Uiso 1 calc R .

loop_
_atom_type_symbol
_atom_type_description
_atom_type_scat_dispersion_real
_atom_type_scat_dispersion_imag
_atom_type_scat_source
C C 0.0033 0.0016 'International Tables Vol C Tables 4.2.6.8 and 6.1.1.4'
H H 0.0000 0.0000 'International Tables Vol C Tables 4.2.6.8 and 6.1.1.4'
O O 0.0106 0.0060 'International Tables Vol C Tables 4.2.6.8 and 6.1.1.4'
Si Si 0.0817 0.0704 'International Tables Vol C Tables 4.2.6.8 and 6.1.1.4'
S S 0.1246 0.1234 'International Tables Vol C Tables 4.2.6.8 and 6.1.1.4'

loop_
_geom_angle_atom_site_label_1
_geom_angle_atom_site_label_2
_geom_angle_atom_site_label_3
_geom_angle
_geom_angle_site_symmetry_1
_geom_angle_site_symmetry_3
_geom_angle_publ_flag
C15 S1 C6 103.43(15) . . ?
O1 Si1 C9 109.71(14) . . ?
O1 Si1 C10 111.34(15) . . ?
C9 Si1 C10 108.3(2) . . ?
O1 Si1 C11 104.35(14) . . ?
C9 Si1 C11 111.7(2) . . ?
C10 Si1 C11 111.5(2) . . ?
C2 O1 Si1 124.2(2) . . ?
O1 C2 C1 108.9(3) . . ?
O1 C2 C3 108.6(2) . . ?
C1 C2 C3 112.9(3) . . ?
O2 C3 C2 108.3(3) . . ?
O2 C3 C4 107.1(3) . . ?
C2 C3 C4 112.2(2) . . ?
C5 C4 C3 114.6(3) . . ?
O3 C5 C4 122.1(3) . . ?
O3 C5 C6 119.1(3) . . ?
C4 C5 C6 118.8(3) . . ?
C8 C6 C5 111.3(3) . . ?
C8 C6 C7 111.1(3) . . ?
C5 C6 C7 110.8(3) . . ?
C8 C6 S1 111.5(2) . . ?
C5 C6 S1 107.0(2) . . ?
C7 C6 S1 104.9(2) . . ?
C12 C11 C14 108.7(3) . . ?
C12 C11 C13 108.8(3) . . ?
C14 C11 C13 109.2(3) . . ?
C12 C11 Si1 109.4(2) . . ?
C14 C11 Si1 110.1(2) . . ?
C13 C11 Si1 110.6(3) . . ?
C20 C15 C16 119.6(3) . . ?
C20 C15 S1 119.6(3) . . ?
C16 C15 S1 120.8(3) . . ?
C15 C16 C17 119.3(3) . . ?
C18 C17 C16 120.7(4) . . ?
C17 C18 C19 120.1(4) . . ?
C18 C19 C20 120.0(4) . . ?
C19 C20 C15 120.4(4) . . ?

loop_
_geom_bond_atom_site_label_1
_geom_bond_atom_site_label_2
_geom_bond_distance
_geom_bond_site_symmetry_2
_geom_bond_publ_flag
S1 C15 1.777(4) . ?
S1 C6 1.852(3) . ?
Si1 O1 1.646(2) . ?
Si1 C9 1.849(4) . ?
Si1 C10 1.853(4) . ?
Si1 C11 1.873(4) . ?
O1 C2 1.440(4) . ?
O2 C3 1.434(4) . ?
O3 C5 1.210(3) . ?
C1 C2 1.509(4) . ?
C2 C3 1.518(4) . ?
C3 C4 1.524(4) . ?
C4 C5 1.502(4) . ?
C5 C6 1.533(4) . ?
C6 C8 1.504(4) . ?
C6 C7 1.535(4) . ?
C11 C12 1.523(5) . ?
C11 C14 1.527(5) . ?
C11 C13 1.528(5) . ?
C15 C20 1.382(5) . ?
C15 C16 1.384(5) . ?
C16 C17 1.386(5) . ?
C17 C18 1.366(5) . ?
C18 C19 1.372(5) . ?
C19 C20 1.377(5) . ?
